data_7002240
loop_
_publ_author_name
'Chatterjee, Sudipta'
'Singh, Priti'
'Fiedler, Jan'
'Bakov\'a, Radka'
'Z\'ali\<s, Stanislav'
'Kaim, Wolfgang'
'Goswami, Sreebrata'

_publ_section_title
;
 Effect of metal exchange (Os vs. Ru) and co-ligand variation
 (Cl&#x2212;vs. acac&#x2212;) on the oxidation state distribution in
 complexes of an o-phenylenediamido(2&#x2212;)/o-quinonediimine redox
 system
;
_journal_issue 37
_journal_name_full 'Dalton Transactions'
_journal_page_first 7778
_journal_page_last 7785
_journal_paper_doi 10.1039/b906913e
_journal_year 2009
_chemical_formula_moiety '2 (C24 H20 Cl2 N4 Os), C H2 Cl2'
_chemical_formula_sum 'C24.5 H21 Cl3 N4 Os'
_chemical_formula_weight 668.04
_chemical_name_systematic
;
?
;
_space_group_IT_number 2
_symmetry_cell_setting triclinic
_symmetry_space_group_name_Hall '-P 1'
_symmetry_space_group_name_H-M 'P -1'
_atom_sites_solution_hydrogens geom
_atom_sites_solution_primary direct
_atom_sites_solution_secondary difmap
_audit_creation_method SHELXL-97
_cell_angle_alpha 95.768(7)
_cell_angle_beta 92.310(2)
_cell_angle_gamma 111.019(5)
_cell_formula_units_Z 4
_cell_length_a 12.7015(15)
_cell_length_b 13.7738(16)
_cell_length_c 14.8971(18)
_cell_measurement_reflns_used 16149
_cell_measurement_temperature 150(2)
_cell_measurement_theta_max 28.4
_cell_measurement_theta_min 2.1
_cell_volume 2412.3(5)
_computing_cell_refinement 'Bruker SMART'
_computing_data_collection 'Bruker SMART'
_computing_data_reduction 'Bruker SAINT'
_computing_molecular_graphics 'Ortep-3 for Windows (Farrugia, 1997)'
_computing_publication_material 'WINGX V1.70.01'
_computing_structure_refinement 'SHELXL-97 (Sheldrick, 1997)'
_computing_structure_solution 'SHELXS-97 (Sheldrick, 1990)'
_diffrn_ambient_temperature 150(2)
_diffrn_measured_fraction_theta_full 0.938
_diffrn_measured_fraction_theta_max 0.938
_diffrn_measurement_device_type 'CCD area detector'
_diffrn_measurement_method 'phi and omega scans'
_diffrn_radiation_monochromator graphite
_diffrn_radiation_source 'fine-focus sealed tube'
_diffrn_radiation_type MoK\a
_diffrn_radiation_wavelength 0.71073
_diffrn_reflns_av_R_equivalents 0.0336
_diffrn_reflns_av_sigmaI/netI 0.0690
_diffrn_reflns_limit_h_max 8
_diffrn_reflns_limit_h_min -16
_diffrn_reflns_limit_k_max 18
_diffrn_reflns_limit_k_min -18
_diffrn_reflns_limit_l_max 19
_diffrn_reflns_limit_l_min -19
_diffrn_reflns_number 16149
_diffrn_reflns_theta_full 28.35
_diffrn_reflns_theta_max 28.35
_diffrn_reflns_theta_min 2.12
_exptl_absorpt_coefficient_mu 5.639
_exptl_absorpt_correction_T_max 0.449
_exptl_absorpt_correction_T_min 0.352
_exptl_absorpt_correction_type empirical
_exptl_absorpt_process_details SADABS
_exptl_crystal_colour Brown
_exptl_crystal_density_diffrn 1.839
_exptl_crystal_density_method 'not measured'
_exptl_crystal_description Square
_exptl_crystal_F_000 1292
_exptl_crystal_size_max 0.19
_exptl_crystal_size_mid 0.17
_exptl_crystal_size_min 0.14
_refine_diff_density_max 2.335
_refine_diff_density_min -1.923
_refine_diff_density_rms 0.233
_refine_ls_extinction_method none
_refine_ls_goodness_of_fit_ref 1.009
_refine_ls_hydrogen_treatment constr
_refine_ls_matrix_type full
_refine_ls_number_parameters 581
_refine_ls_number_reflns 11301
_refine_ls_number_restraints 0
_refine_ls_restrained_S_all 1.009
_refine_ls_R_factor_all 0.0608
_refine_ls_R_factor_gt 0.0474
_refine_ls_shift/su_max 0.003
_refine_ls_shift/su_mean 0.001
_refine_ls_structure_factor_coef Fsqd
_refine_ls_weighting_details 'calc w=1/[\s^2^(Fo^2^)+(0.0406P)^2^+20.3809P] where P=(Fo^2^+2Fc^2^)/3'
_refine_ls_weighting_scheme calc
_refine_ls_wR_factor_gt 0.1043
_refine_ls_wR_factor_ref 0.1160
_reflns_number_gt 9254
_reflns_number_total 11301
_reflns_threshold_expression >2sigma(I)
_cod_data_source_file b906913e.txt
_cod_data_source_block Os_1
_cod_depositor_comments
;
The following automatic conversions were performed:
'_symmetry_cell_setting' value 'Triclinic' changed to 'triclinic'
according to '/home/saulius/struct/CIF-dictionaries/cif_core.dic'
dictionary named 'cif_core.dic' version 2.4.1 from
2010-06-29.

'_exptl_absorpt_correction_type' value 'Empirical' changed to
'empirical' according to
'/home/saulius/struct/CIF-dictionaries/cif_core.dic' dictionary named
'cif_core.dic' version 2.4.1 from 2010-06-29.

Automatic conversion script
Id: cif_fix_enum 1527 2010-12-29 10:47:43Z saulius 
;
_cod_original_sg_symbol_H-M P-1
_cod_database_code 7002240

loop_
_symmetry_equiv_pos_as_xyz
'x, y, z'
'-x, -y, -z'

loop_
_atom_site_label
_atom_site_type_symbol
_atom_site_fract_x
_atom_site_fract_y
_atom_site_fract_z
_atom_site_U_iso_or_equiv
_atom_site_adp_type
_atom_site_occupancy
_atom_site_symmetry_multiplicity
_atom_site_calc_flag
_atom_site_refinement_flags
_atom_site_disorder_assembly
_atom_site_disorder_group
C19 C 0.2572(6) 0.5403(5) 0.4925(5) 0.0162(14) Uani 1 1 d . . .
C20 C 0.3368(6) 0.6203(6) 0.4558(5) 0.0201(15) Uani 1 1 d . . .
H20 H 0.3563 0.6092 0.3972 0.024 Uiso 1 1 calc R . .
C40 C -0.0701(7) 0.3855(6) -0.1194(5) 0.0229(17) Uani 1 1 d . . .
H40 H -0.0692 0.4505 -0.1321 0.027 Uiso 1 1 calc R . .
C23 C 0.2760(7) 0.6538(6) 0.6287(5) 0.0262(18) Uani 1 1 d . . .
H23 H 0.2547 0.6649 0.6867 0.031 Uiso 1 1 calc R . .
C38 C 0.0126(6) 0.2863(5) -0.0343(5) 0.0171(15) Uani 1 1 d . . .
H38 H 0.0662 0.2831 0.0085 0.021 Uiso 1 1 calc R . .
C39 C 0.0135(7) 0.3816(6) -0.0543(5) 0.0228(16) Uani 1 1 d . . .
H39 H 0.0682 0.4433 -0.0258 0.027 Uiso 1 1 calc R . .
C22 C 0.3557(6) 0.7351(6) 0.5937(6) 0.0243(17) Uani 1 1 d . . .
H22 H 0.3880 0.8008 0.6274 0.029 Uiso 1 1 calc R . .
C2 C 0.3896(7) 0.3790(6) 0.7325(6) 0.0246(17) Uani 1 1 d . . .
H2 H 0.4634 0.4275 0.7386 0.029 Uiso 1 1 calc R . .
C24 C 0.2270(7) 0.5558(6) 0.5788(6) 0.0256(18) Uani 1 1 d . . .
H24 H 0.1742 0.5011 0.6035 0.031 Uiso 1 1 calc R . .
Cl5 Cl 0.6985(2) 0.46010(19) 0.80840(15) 0.0371(5) Uani 1 1 d . . .
Cl6 Cl 0.6658(3) 0.5852(2) 0.96405(17) 0.0499(7) Uani 1 1 d . . .
C21 C 0.3871(6) 0.7171(6) 0.5068(5) 0.0179(15) Uani 1 1 d . . .
H21 H 0.4424 0.7706 0.4830 0.022 Uiso 1 1 calc R . .
C49 C 0.6960(8) 0.5825(6) 0.8513(6) 0.032(2) Uani 1 1 d . . .
H49A H 0.7689 0.6366 0.8459 0.038 Uiso 1 1 calc R . .
H49B H 0.6391 0.5974 0.8157 0.038 Uiso 1 1 calc R . .
C43 C -0.3304(6) 0.0977(5) -0.2315(5) 0.0143(13) Uiso 1 1 d . . .
Os1 Os 0.26234(2) 0.32101(2) 0.457238(18) 0.01207(7) Uani 1 1 d . . .
Os2 Os -0.20086(2) -0.02074(2) -0.141479(18) 0.01141(7) Uani 1 1 d . . .
Cl4 Cl -0.12317(15) -0.14458(13) -0.09842(12) 0.0167(3) Uani 1 1 d . . .
Cl1 Cl 0.41338(14) 0.40108(13) 0.36788(11) 0.0163(3) Uani 1 1 d . . .
Cl2 Cl 0.31598(15) 0.17223(13) 0.44471(12) 0.0174(3) Uani 1 1 d . . .
Cl3 Cl -0.08607(14) -0.00412(13) -0.26559(12) 0.0155(3) Uani 1 1 d . . .
N6 N -0.3060(5) -0.0642(5) -0.0458(4) 0.0143(12) Uani 1 1 d . . .
N4 N 0.2084(5) 0.4380(4) 0.4399(4) 0.0123(11) Uani 1 1 d . . .
N2 N 0.1621(5) 0.2604(4) 0.5532(4) 0.0109(11) Uani 1 1 d . . .
C11 C -0.1172(6) 0.0679(6) 0.4580(6) 0.0233(17) Uani 1 1 d . . .
H11 H -0.1466 0.0063 0.4181 0.028 Uiso 1 1 calc R . .
N8 N -0.2328(5) 0.1040(4) -0.1746(4) 0.0118(11) Uani 1 1 d . . .
N1 N 0.3627(5) 0.3851(5) 0.5686(4) 0.0165(12) Uani 1 1 d . . .
H1N H 0.4266 0.4355 0.5673 0.020 Uiso 1 1 calc R . .
N7 N -0.0831(5) 0.0971(5) -0.0634(4) 0.0136(12) Uani 1 1 d . . .
H7N H -0.0427 0.0853 -0.0212 0.016 Uiso 1 1 calc R . .
N3 N 0.1481(5) 0.2614(5) 0.3526(4) 0.0155(12) Uani 1 1 d . . .
H3N H 0.1333 0.1985 0.3276 0.019 Uiso 1 1 calc R . .
C9 C -0.1460(7) 0.2010(7) 0.5582(6) 0.0287(18) Uani 1 1 d . . .
H9 H -0.1950 0.2293 0.5854 0.034 Uiso 1 1 calc R . .
C47 C -0.4941(6) 0.1422(6) -0.2555(6) 0.0227(17) Uani 1 1 d . . .
H47 H -0.5403 0.1779 -0.2357 0.027 Uiso 1 1 calc R . .
C31 C -0.2869(6) -0.0108(5) 0.0458(4) 0.0140(14) Uani 1 1 d . . .
C42 C -0.1557(6) 0.1979(5) -0.1416(5) 0.0130(13) Uani 1 1 d . . .
C32 C -0.3468(7) 0.0517(6) 0.0699(6) 0.0225(16) Uani 1 1 d . . .
H32 H -0.3985 0.0598 0.0282 0.027 Uiso 1 1 calc R . .
C13 C 0.0944(6) 0.3201(5) 0.3215(5) 0.0152(14) Uani 1 1 d . . .
N5 N -0.3335(5) -0.1375(4) -0.2093(4) 0.0157(12) Uani 1 1 d . . .
H5N H -0.3395 -0.1497 -0.2675 0.019 Uiso 1 1 calc R . .
C28 C -0.5600(6) -0.2972(6) -0.0365(6) 0.0229(17) Uani 1 1 d . . .
H28 H -0.6099 -0.3327 0.0036 0.028 Uiso 1 1 calc R . .
C6 C 0.2135(6) 0.2777(5) 0.6380(5) 0.0146(14) Uani 1 1 d . . .
C44 C -0.3533(6) 0.0386(5) -0.3155(5) 0.0172(15) Uani 1 1 d . . .
H44 H -0.3058 0.0045 -0.3358 0.021 Uiso 1 1 calc R . .
C48 C -0.4004(6) 0.1478(6) -0.1995(5) 0.0208(16) Uani 1 1 d . . .
H48 H -0.3856 0.1847 -0.1417 0.025 Uiso 1 1 calc R . .
C25 C -0.4116(6) -0.1951(6) -0.1597(5) 0.0154(14) Uani 1 1 d . . .
C35 C -0.1934(7) 0.0257(6) 0.1950(5) 0.0230(16) Uani 1 1 d . . .
H35 H -0.1424 0.0165 0.2367 0.028 Uiso 1 1 calc R . .
C18 C 0.1290(6) 0.4220(5) 0.3723(5) 0.0175(15) Uani 1 1 d . . .
C12 C -0.0001(6) 0.1166(5) 0.4768(4) 0.0143(14) Uani 1 1 d . . .
H12 H 0.0485 0.0883 0.4490 0.017 Uiso 1 1 calc R . .
C30 C -0.3953(6) -0.1541(6) -0.0654(5) 0.0159(14) Uani 1 1 d . . .
C3 C 0.3411(7) 0.3381(7) 0.8063(6) 0.0283(18) Uani 1 1 d . . .
H3A H 0.3823 0.3568 0.8624 0.034 Uiso 1 1 calc R . .
C37 C -0.0686(6) 0.1941(5) -0.0781(5) 0.0132(13) Uani 1 1 d . . .
C41 C -0.1502(7) 0.2984(6) -0.1628(5) 0.0214(16) Uani 1 1 d . . .
H41 H -0.2018 0.3035 -0.2065 0.026 Uiso 1 1 calc R . .
C46 C -0.5184(6) 0.0844(6) -0.3392(5) 0.0227(17) Uani 1 1 d . . .
H46 H -0.5810 0.0804 -0.3760 0.027 Uiso 1 1 calc R . .
C10 C -0.1898(6) 0.1106(6) 0.4981(6) 0.0232(17) Uani 1 1 d . . .
H10 H -0.2676 0.0785 0.4846 0.028 Uiso 1 1 calc R . .
C8 C -0.0306(7) 0.2504(6) 0.5788(6) 0.0262(18) Uani 1 1 d . . .
H8 H -0.0018 0.3114 0.6194 0.031 Uiso 1 1 calc R . .
C4 C 0.2262(7) 0.2661(6) 0.7977(6) 0.0258(17) Uani 1 1 d . . .
H4 H 0.1938 0.2388 0.8489 0.031 Uiso 1 1 calc R . .
C16 C -0.0060(6) 0.4615(6) 0.2820(5) 0.0201(15) Uani 1 1 d . . .
H16 H -0.0423 0.5068 0.2686 0.024 Uiso 1 1 calc R . .
C1 C 0.3288(6) 0.3483(6) 0.6461(5) 0.0186(15) Uani 1 1 d . . .
C45 C -0.4479(7) 0.0313(6) -0.3688(5) 0.0223(16) Uani 1 1 d . . .
H45 H -0.4652 -0.0093 -0.4250 0.027 Uiso 1 1 calc R . .
C29 C -0.4699(6) -0.2074(6) -0.0043(5) 0.0153(14) Uani 1 1 d . . .
H29 H -0.4585 -0.1824 0.0571 0.018 Uiso 1 1 calc R . .
C5 C 0.1625(7) 0.2363(6) 0.7160(5) 0.0225(16) Uani 1 1 d . . .
H5 H 0.0877 0.1902 0.7117 0.027 Uiso 1 1 calc R . .
C33 C -0.3288(8) 0.1031(7) 0.1582(6) 0.030(2) Uani 1 1 d . . .
H33 H -0.3673 0.1472 0.1751 0.036 Uiso 1 1 calc R . .
C7 C 0.0426(6) 0.2069(5) 0.5372(5) 0.0150(14) Uani 1 1 d . . .
C27 C -0.5780(7) -0.3364(6) -0.1295(6) 0.0271(18) Uani 1 1 d . . .
H27 H -0.6392 -0.3977 -0.1493 0.033 Uiso 1 1 calc R . .
C14 C 0.0102(6) 0.2924(6) 0.2481(5) 0.0211(16) Uani 1 1 d . . .
H14 H -0.0115 0.2274 0.2134 0.025 Uiso 1 1 calc R . .
C15 C -0.0380(7) 0.3614(6) 0.2295(5) 0.0227(16) Uani 1 1 d . . .
H15 H -0.0932 0.3435 0.1814 0.027 Uiso 1 1 calc R . .
C17 C 0.0764(6) 0.4921(5) 0.3511(5) 0.0162(14) Uani 1 1 d . . .
H17 H 0.0978 0.5583 0.3839 0.019 Uiso 1 1 calc R . .
C34 C -0.2539(7) 0.0885(6) 0.2201(5) 0.0226(16) Uani 1 1 d . . .
H34 H -0.2440 0.1210 0.2793 0.027 Uiso 1 1 calc R . .
C26 C -0.5079(6) -0.2862(6) -0.1903(5) 0.0186(15) Uani 1 1 d . . .
H26 H -0.5227 -0.3113 -0.2516 0.022 Uiso 1 1 calc R . .
C36 C -0.2098(7) -0.0236(7) 0.1061(5) 0.0235(17) Uani 1 1 d . . .
H36 H -0.1687 -0.0649 0.0880 0.028 Uiso 1 1 calc R . .

loop_
_atom_site_aniso_label
_atom_site_aniso_U_11
_atom_site_aniso_U_22
_atom_site_aniso_U_33
_atom_site_aniso_U_23
_atom_site_aniso_U_13
_atom_site_aniso_U_12
C19 0.010(3) 0.013(3) 0.027(4) 0.001(3) -0.002(3) 0.007(3)
C20 0.016(4) 0.017(4) 0.024(4) 0.006(3) 0.001(3) 0.003(3)
C40 0.032(4) 0.014(3) 0.025(4) 0.008(3) 0.005(3) 0.009(3)
C23 0.028(4) 0.024(4) 0.018(4) -0.008(3) 0.004(3) 0.003(3)
C38 0.010(3) 0.015(3) 0.027(4) 0.004(3) -0.008(3) 0.006(3)
C39 0.022(4) 0.016(4) 0.028(4) -0.002(3) -0.008(3) 0.006(3)
C22 0.015(4) 0.016(4) 0.037(5) -0.010(3) -0.010(3) 0.005(3)
C2 0.023(4) 0.021(4) 0.027(4) -0.005(3) -0.003(3) 0.007(3)
C24 0.028(4) 0.014(4) 0.030(4) -0.002(3) 0.014(4) 0.003(3)
Cl5 0.0477(14) 0.0446(13) 0.0332(11) 0.0027(10) 0.0024(10) 0.0345(12)
Cl6 0.073(2) 0.0467(14) 0.0317(12) 0.0038(11) 0.0172(13) 0.0231(14)
C21 0.010(3) 0.016(3) 0.027(4) 0.006(3) 0.002(3) 0.003(3)
C49 0.047(6) 0.019(4) 0.026(4) 0.012(3) -0.003(4) 0.005(4)
Os1 0.00973(13) 0.01074(13) 0.01433(14) 0.00121(10) -0.00072(10) 0.00230(10)
Os2 0.00995(13) 0.01054(13) 0.01375(13) 0.00193(10) -0.00171(10) 0.00391(10)
Cl4 0.0162(8) 0.0141(8) 0.0205(8) 0.0020(6) -0.0042(7) 0.0070(7)
Cl1 0.0144(8) 0.0161(8) 0.0158(8) 0.0027(6) 0.0020(6) 0.0023(6)
Cl2 0.0168(8) 0.0136(7) 0.0211(8) 0.0012(6) -0.0008(7) 0.0053(7)
Cl3 0.0127(8) 0.0130(7) 0.0200(8) 0.0023(6) 0.0020(6) 0.0036(6)
N6 0.013(3) 0.016(3) 0.015(3) 0.006(2) 0.001(2) 0.006(2)
N4 0.012(3) 0.010(3) 0.012(3) 0.003(2) -0.002(2) 0.001(2)
N2 0.008(3) 0.005(2) 0.016(3) 0.001(2) 0.001(2) -0.002(2)
C11 0.017(4) 0.013(3) 0.034(4) 0.004(3) 0.002(3) -0.001(3)
N8 0.016(3) 0.014(3) 0.008(2) -0.001(2) -0.003(2) 0.010(2)
N1 0.009(3) 0.013(3) 0.026(3) 0.007(2) 0.002(2) 0.001(2)
N7 0.012(3) 0.018(3) 0.012(3) 0.001(2) -0.005(2) 0.007(2)
N3 0.010(3) 0.012(3) 0.022(3) 0.001(2) 0.001(2) 0.002(2)
C9 0.019(4) 0.031(4) 0.039(5) 0.011(4) 0.003(4) 0.010(4)
C47 0.005(3) 0.030(4) 0.035(4) 0.000(3) 0.001(3) 0.011(3)
C31 0.018(4) 0.013(3) 0.011(3) 0.005(3) 0.003(3) 0.005(3)
C42 0.010(3) 0.015(3) 0.013(3) 0.000(3) 0.002(3) 0.004(3)
C32 0.020(4) 0.022(4) 0.029(4) -0.004(3) -0.004(3) 0.015(3)
C13 0.011(3) 0.017(3) 0.016(3) -0.004(3) -0.001(3) 0.004(3)
N5 0.020(3) 0.015(3) 0.013(3) -0.006(2) 0.000(2) 0.009(3)
C28 0.013(4) 0.022(4) 0.031(4) 0.007(3) 0.012(3) 0.002(3)
C6 0.022(4) 0.009(3) 0.012(3) -0.005(3) -0.001(3) 0.006(3)
C44 0.019(4) 0.012(3) 0.020(4) 0.002(3) -0.002(3) 0.005(3)
C48 0.016(4) 0.029(4) 0.017(4) 0.004(3) -0.004(3) 0.009(3)
C25 0.012(3) 0.017(3) 0.017(3) 0.001(3) 0.000(3) 0.007(3)
C35 0.019(4) 0.025(4) 0.026(4) 0.003(3) -0.001(3) 0.010(3)
C18 0.010(3) 0.012(3) 0.026(4) 0.002(3) 0.001(3) -0.002(3)
C12 0.012(3) 0.013(3) 0.010(3) -0.004(3) -0.004(3) -0.002(3)
C30 0.016(4) 0.017(3) 0.016(3) 0.004(3) -0.004(3) 0.009(3)
C3 0.025(4) 0.034(5) 0.024(4) 0.004(4) -0.006(3) 0.010(4)
C37 0.016(3) 0.015(3) 0.012(3) 0.001(3) -0.001(3) 0.011(3)
C41 0.033(4) 0.017(4) 0.020(4) 0.003(3) -0.002(3) 0.016(3)
C46 0.013(4) 0.024(4) 0.029(4) 0.010(3) -0.007(3) 0.003(3)
C10 0.007(3) 0.022(4) 0.034(4) 0.009(3) -0.003(3) -0.003(3)
C8 0.017(4) 0.021(4) 0.039(5) 0.004(4) 0.002(3) 0.006(3)
C4 0.022(4) 0.024(4) 0.033(5) 0.007(3) 0.005(3) 0.008(3)
C16 0.015(4) 0.028(4) 0.019(4) 0.003(3) -0.001(3) 0.011(3)
C1 0.016(4) 0.019(4) 0.022(4) 0.002(3) 0.000(3) 0.009(3)
C45 0.028(4) 0.021(4) 0.020(4) 0.003(3) -0.011(3) 0.011(3)
C29 0.016(3) 0.019(3) 0.010(3) 0.003(3) 0.005(3) 0.005(3)
C5 0.025(4) 0.018(4) 0.023(4) 0.007(3) 0.000(3) 0.004(3)
C33 0.040(5) 0.032(5) 0.026(4) -0.015(4) -0.007(4) 0.028(4)
C7 0.014(3) 0.014(3) 0.019(3) 0.005(3) 0.004(3) 0.007(3)
C27 0.020(4) 0.023(4) 0.035(5) 0.001(4) 0.002(4) 0.005(3)
C14 0.017(4) 0.027(4) 0.017(4) -0.001(3) 0.003(3) 0.006(3)
C15 0.018(4) 0.030(4) 0.018(4) -0.003(3) -0.007(3) 0.009(3)
C17 0.010(3) 0.013(3) 0.021(4) -0.002(3) -0.006(3) 0.001(3)
C34 0.019(4) 0.024(4) 0.020(4) 0.002(3) 0.000(3) 0.003(3)
C26 0.013(3) 0.019(4) 0.023(4) -0.003(3) 0.001(3) 0.005(3)
C36 0.022(4) 0.037(5) 0.015(3) -0.003(3) -0.006(3) 0.017(4)

loop_
_atom_type_symbol
_atom_type_description
_atom_type_scat_dispersion_real
_atom_type_scat_dispersion_imag
_atom_type_scat_source
C C 0.0033 0.0016 'International Tables Vol C Tables 4.2.6.8 and 6.1.1.4'
H H 0.0000 0.0000 'International Tables Vol C Tables 4.2.6.8 and 6.1.1.4'
Cl Cl 0.1484 0.1585 'International Tables Vol C Tables 4.2.6.8 and 6.1.1.4'
N N 0.0061 0.0033 'International Tables Vol C Tables 4.2.6.8 and 6.1.1.4'
Os Os -1.2165 7.6030 'International Tables Vol C Tables 4.2.6.8 and 6.1.1.4'

loop_
_geom_angle_atom_site_label_1
_geom_angle_atom_site_label_2
_geom_angle_atom_site_label_3
_geom_angle
_geom_angle_site_symmetry_1
_geom_angle_site_symmetry_3
_geom_angle_publ_flag
C24 C19 C20 120.9(7) . . ?
C24 C19 N4 120.1(6) . . ?
C20 C19 N4 118.9(7) . . ?
C19 C20 C21 119.4(7) . . ?
C41 C40 C39 122.3(7) . . ?
C22 C23 C24 121.0(7) . . ?
C39 C38 C37 120.1(7) . . ?
C38 C39 C40 119.4(7) . . ?
C23 C22 C21 118.8(7) . . ?
C3 C2 C1 120.5(8) . . ?
C19 C24 C23 119.3(7) . . ?
C20 C21 C22 120.6(7) . . ?
Cl6 C49 Cl5 111.2(4) . . ?
C48 C43 C44 121.7(7) . . ?
C48 C43 N8 119.3(6) . . ?
C44 C43 N8 119.0(6) . . ?
N1 Os1 N3 173.3(2) . . ?
N1 Os1 N2 78.0(2) . . ?
N3 Os1 N2 97.5(2) . . ?
N1 Os1 N4 98.6(2) . . ?
N3 Os1 N4 77.1(2) . . ?
N2 Os1 N4 97.8(2) . . ?
N1 Os1 Cl2 92.54(18) . . ?
N3 Os1 Cl2 92.27(18) . . ?
N2 Os1 Cl2 89.08(16) . . ?
N4 Os1 Cl2 167.94(17) . . ?
N1 Os1 Cl1 90.33(17) . . ?
N3 Os1 Cl1 94.51(17) . . ?
N2 Os1 Cl1 167.68(17) . . ?
N4 Os1 Cl1 87.63(17) . . ?
Cl2 Os1 Cl1 87.63(6) . . ?
N6 Os2 N7 95.8(2) . . ?
N6 Os2 N8 100.6(2) . . ?
N7 Os2 N8 77.7(2) . . ?
N6 Os2 N5 77.6(2) . . ?
N7 Os2 N5 172.8(2) . . ?
N8 Os2 N5 100.5(2) . . ?
N6 Os2 Cl3 168.84(18) . . ?
N7 Os2 Cl3 93.07(17) . . ?
N8 Os2 Cl3 87.85(16) . . ?
N5 Os2 Cl3 93.81(17) . . ?
N6 Os2 Cl4 86.69(17) . . ?
N7 Os2 Cl4 92.37(17) . . ?
N8 Os2 Cl4 168.12(17) . . ?
N5 Os2 Cl4 90.17(17) . . ?
Cl3 Os2 Cl4 86.18(6) . . ?
C30 N6 C31 118.2(6) . . ?
C30 N6 Os2 117.2(5) . . ?
C31 N6 Os2 124.3(4) . . ?
C18 N4 C19 119.3(6) . . ?
C18 N4 Os1 117.7(5) . . ?
C19 N4 Os1 122.8(4) . . ?
C6 N2 C7 120.5(6) . . ?
C6 N2 Os1 115.8(5) . . ?
C7 N2 Os1 123.6(4) . . ?
C10 C11 C12 120.5(7) . . ?
C42 N8 C43 119.9(6) . . ?
C42 N8 Os2 115.8(4) . . ?
C43 N8 Os2 124.2(4) . . ?
C1 N1 Os1 118.1(5) . . ?
C37 N7 Os2 118.3(5) . . ?
C13 N3 Os1 119.2(5) . . ?
C10 C9 C8 121.2(8) . . ?
C46 C47 C48 120.5(7) . . ?
C32 C31 C36 121.5(7) . . ?
C32 C31 N6 118.8(7) . . ?
C36 C31 N6 119.7(6) . . ?
N8 C42 C41 127.5(7) . . ?
N8 C42 C37 114.7(6) . . ?
C41 C42 C37 117.8(6) . . ?
C31 C32 C33 119.0(7) . . ?
N3 C13 C14 128.1(7) . . ?
N3 C13 C18 112.5(6) . . ?
C14 C13 C18 119.4(7) . . ?
C25 N5 Os2 116.5(5) . . ?
C29 C28 C27 121.1(7) . . ?
N2 C6 C5 126.3(7) . . ?
N2 C6 C1 113.8(6) . . ?
C5 C6 C1 119.8(7) . . ?
C45 C44 C43 118.7(7) . . ?
C43 C48 C47 118.9(7) . . ?
N5 C25 C26 127.5(7) . . ?
N5 C25 C30 113.6(6) . . ?
C26 C25 C30 118.8(6) . . ?
C34 C35 C36 119.1(7) . . ?
N4 C18 C17 126.7(7) . . ?
N4 C18 C13 113.5(6) . . ?
C17 C18 C13 119.8(7) . . ?
C7 C12 C11 119.3(7) . . ?
N6 C30 C29 126.6(7) . . ?
N6 C30 C25 113.3(6) . . ?
C29 C30 C25 120.1(6) . . ?
C2 C3 C4 119.9(8) . . ?
N7 C37 C38 127.0(6) . . ?
N7 C37 C42 112.2(6) . . ?
C38 C37 C42 120.5(6) . . ?
C40 C41 C42 119.6(7) . . ?
C47 C46 C45 119.4(7) . . ?
C9 C10 C11 119.6(7) . . ?
C9 C8 C7 118.9(8) . . ?
C5 C4 C3 121.9(8) . . ?
C17 C16 C15 121.3(7) . . ?
N1 C1 C2 127.3(7) . . ?
N1 C1 C6 112.9(7) . . ?
C2 C1 C6 119.4(7) . . ?
C44 C45 C46 120.8(7) . . ?
C28 C29 C30 119.0(7) . . ?
C4 C5 C6 118.5(7) . . ?
C34 C33 C32 120.0(7) . . ?
C12 C7 C8 120.5(7) . . ?
C12 C7 N2 119.7(6) . . ?
C8 C7 N2 119.6(6) . . ?
C26 C27 C28 121.2(7) . . ?
C15 C14 C13 119.2(7) . . ?
C14 C15 C16 121.3(7) . . ?
C16 C17 C18 118.9(7) . . ?
C33 C34 C35 120.5(7) . . ?
C27 C26 C25 119.6(7) . . ?
C31 C36 C35 119.8(7) . . ?

loop_
_geom_bond_atom_site_label_1
_geom_bond_atom_site_label_2
_geom_bond_distance
_geom_bond_site_symmetry_2
_geom_bond_publ_flag
C19 C24 1.374(10) . ?
C19 C20 1.379(10) . ?
C19 N4 1.448(9) . ?
C20 C21 1.382(10) . ?
C40 C41 1.345(11) . ?
C40 C39 1.427(11) . ?
C23 C22 1.378(11) . ?
C23 C24 1.386(10) . ?
C38 C39 1.372(10) . ?
C38 C37 1.393(10) . ?
C22 C21 1.395(11) . ?
C2 C3 1.354(12) . ?
C2 C1 1.418(11) . ?
Cl5 C49 1.754(9) . ?
Cl6 C49 1.738(9) . ?
C43 C48 1.379(10) . ?
C43 C44 1.382(10) . ?
C43 N8 1.444(9) . ?
Os1 N1 1.971(6) . ?
Os1 N3 1.978(6) . ?
Os1 N2 1.996(5) . ?
Os1 N4 1.998(6) . ?
Os1 Cl2 2.3736(17) . ?
Os1 Cl1 2.3773(17) . ?
Os2 N6 1.981(6) . ?
Os2 N7 1.991(6) . ?
Os2 N8 2.004(5) . ?
Os2 N5 2.010(6) . ?
Os2 Cl3 2.3790(17) . ?
Os2 Cl4 2.3814(17) . ?
N6 C30 1.341(9) . ?
N6 C31 1.451(9) . ?
N4 C18 1.339(9) . ?
N2 C6 1.357(9) . ?
N2 C7 1.427(9) . ?
C11 C10 1.384(11) . ?
C11 C12 1.397(10) . ?
N8 C42 1.341(9) . ?
N1 C1 1.332(9) . ?
N7 C37 1.325(9) . ?
N3 C13 1.334(9) . ?
C9 C10 1.379(12) . ?
C9 C8 1.383(11) . ?
C47 C46 1.370(11) . ?
C47 C48 1.400(10) . ?
C31 C32 1.370(10) . ?
C31 C36 1.371(10) . ?
C42 C41 1.429(9) . ?
C42 C37 1.445(9) . ?
C32 C33 1.398(11) . ?
C13 C14 1.418(10) . ?
C13 C18 1.434(10) . ?
N5 C25 1.331(9) . ?
C28 C29 1.375(10) . ?
C28 C27 1.414(12) . ?
C6 C5 1.423(10) . ?
C6 C1 1.429(10) . ?
C44 C45 1.380(10) . ?
C25 C26 1.421(10) . ?
C25 C30 1.438(10) . ?
C35 C34 1.382(11) . ?
C35 C36 1.397(11) . ?
C18 C17 1.409(10) . ?
C12 C7 1.380(9) . ?
C30 C29 1.403(9) . ?
C3 C4 1.432(11) . ?
C46 C45 1.402(11) . ?
C8 C7 1.406(11) . ?
C4 C5 1.373(11) . ?
C16 C17 1.357(10) . ?
C16 C15 1.426(11) . ?
C33 C34 1.379(11) . ?
C27 C26 1.357(11) . ?
C14 C15 1.345(11) . ?
